data_2002708
loop_
_publ_author_name
'Osterloh, D'
'Mueller-Buschbaum, Hk'

_publ_section_title
;
Zur Kenntnis eines Calcium-Kupfer-Orthoarsenats: Ca1.5 Cu1.5 (As O4)2
;
_journal_name_full 'Journal of Alloys Compd.'
_journal_page_first 155
_journal_page_last 158
_journal_paper_doi 10.1016/0925-8388(94)90027-2
_journal_volume 206
_journal_year 1994
_chemical_formula_structural 'Ca1.5 Cu1.5 (As O4)2'
_chemical_formula_sum 'As2 Ca1.5 Cu1.5 O8'
_chemical_name_systematic 'Calcium copper arsenate (1.5/1.5/2)'
_space_group_IT_number 14
_symmetry_cell_setting monoclinic
_symmetry_Int_Tables_number 14
_symmetry_space_group_name_Hall '-P 2yab'
_symmetry_space_group_name_H-M 'P 1 21/a 1'
_cell_angle_alpha 90
_cell_angle_beta 117.08(5)
_cell_angle_gamma 90
_cell_formula_units_Z 4
_cell_length_a 16.60898(900)
_cell_length_b 5.056(4)
_cell_length_c 8.950(6)
_cell_volume 669.2
_refine_ls_R_factor_all 0.074
_cod_database_code 2002708

loop_
_symmetry_equiv_pos_as_xyz
x,y,z
1/2-x,1/2+y,-z
-x,-y,-z
1/2+x,1/2-y,z

loop_
_atom_site_label
_atom_site_type_symbol
_atom_site_symmetry_multiplicity
_atom_site_Wyckoff_symbol
_atom_site_fract_x
_atom_site_fract_y
_atom_site_fract_z
_atom_site_occupancy
_atom_site_attached_hydrogens
_atom_site_calc_flag
Ca1 Ca2+ 2 a 0. 0. 0. 1. 0 d
Ca2 Ca2+ 4 e 0.7321(3) 0.9641(10) 0.6935(7) 1. 0 d
Cu1 Cu2+ 2 b 0.5 0. 0.5 1. 0 d
Cu2 Cu2+ 4 e 0.8804(2) 0.9853(10) 0.2004(4) 1. 0 d
As1 As5+ 4 e 0.6544(2) 0.9986(10) 0.0363(3) 1. 0 d
As2 As5+ 4 e 0.5942(2) 0.5089(9) 0.4323(3) 1. 0 d
O1 O2- 4 e 0.764(1) 0.051(1) 0.184(1) 1. 0 d
O2 O2- 4 e 0.996(1) 0.062(1) 0.758(1) 1. 0 d
O3 O2- 4 e 0.923(1) 0.192(1) 0.422(1) 1. 0 d
O4 O2- 4 e 0.898(1) 0.692(1) 0.501(1) 1. 0 d
O5 O2- 4 e 0.810(1) 0.118(1) 0.559(1) 1. 0 d
O6 O2- 4 e 0.857(1) 0.596(1) 0.151(1) 1. 0 d
O7 O2- 4 e 0.908(1) 0.670(1) 0.898(1) 1. 0 d
O8 O2- 4 e 0.864(1) 0.165(1) 0.962(1) 1. 0 d

loop_
_atom_type_symbol
_atom_type_oxidation_number
Ca2+ 2.000
Cu2+ 2.000
As5+ 5.000
O2- -2.000
